data_4081185
loop_
_publ_author_name
'Zhang, Jun'
'Braunstein, Pierre'
'Hor, T. S. Andy'

_publ_section_title
;
 Correction to Highly Efficient and Selective Chromium(III) Ethylene
 Trimerization Catalysts with [NON] and [NSN] Heteroscorpionate Ligands
;
_journal_issue 15
_journal_name_full Organometallics
_journal_page_first 4456
_journal_paper_doi 10.1021/om4006033
_journal_volume 32
_journal_year 2013
_chemical_formula_sum 'C13 H20 Cl3 Cr N4 S'
_chemical_formula_weight 422.74
_chemical_name_systematic
; 
 ? 
;
_space_group_IT_number 19
_symmetry_cell_setting orthorhombic
_symmetry_space_group_name_Hall 'P 2ac 2ab'
_symmetry_space_group_name_H-M 'P 21 21 21'
_atom_sites_solution_hydrogens geom
_atom_sites_solution_primary direct
_atom_sites_solution_secondary difmap
_audit_creation_method SHELXL-97
_cell_angle_alpha 90.00
_cell_angle_beta 90.00
_cell_angle_gamma 90.00
_cell_formula_units_Z 4
_cell_length_a 9.2330(13)
_cell_length_b 12.9405(19)
_cell_length_c 14.769(2)
_cell_measurement_reflns_used 4106
_cell_measurement_temperature 223(2)
_cell_measurement_theta_max 27.33
_cell_measurement_theta_min 2.60
_cell_volume 1764.6(4)
_computing_cell_refinement 'Bruker SMART'
_computing_data_collection 'Bruker SMART'
_computing_data_reduction 'Bruker SAINT'
_computing_molecular_graphics 'Bruker SHELXTL'
_computing_publication_material 'Bruker SHELXTL'
_computing_structure_refinement 'SHELXL-97 (Sheldrick, 1997)'
_computing_structure_solution 'SHELXS-97 (Sheldrick, 1990)'
_diffrn_ambient_temperature 223(2)
_diffrn_measured_fraction_theta_full 0.999
_diffrn_measured_fraction_theta_max 0.999
_diffrn_measurement_device_type 'CCD area detector'
_diffrn_measurement_method 'phi and omega scans'
_diffrn_radiation_monochromator graphite
_diffrn_radiation_source 'fine-focus sealed tube'
_diffrn_radiation_type MoK\a
_diffrn_radiation_wavelength 0.71073
_diffrn_reflns_av_R_equivalents 0.0326
_diffrn_reflns_av_sigmaI/netI 0.0378
_diffrn_reflns_limit_h_max 11
_diffrn_reflns_limit_h_min -11
_diffrn_reflns_limit_k_max 16
_diffrn_reflns_limit_k_min -15
_diffrn_reflns_limit_l_max 19
_diffrn_reflns_limit_l_min -14
_diffrn_reflns_number 12524
_diffrn_reflns_theta_full 27.50
_diffrn_reflns_theta_max 27.50
_diffrn_reflns_theta_min 2.09
_exptl_absorpt_coefficient_mu 1.221
_exptl_absorpt_correction_T_max 0.8286
_exptl_absorpt_correction_T_min 0.7665
_exptl_absorpt_correction_type empirical
_exptl_crystal_colour 'Dark Red'
_exptl_crystal_density_diffrn 1.591
_exptl_crystal_density_meas ?
_exptl_crystal_density_method 'not measured'
_exptl_crystal_description Block
_exptl_crystal_F_000 868
_exptl_crystal_size_max 0.23
_exptl_crystal_size_mid 0.16
_exptl_crystal_size_min 0.16
_refine_diff_density_max 0.331
_refine_diff_density_min -0.242
_refine_diff_density_rms 0.064
_refine_ls_abs_structure_details 'Flack H D (1983), Acta Cryst. A39, 876-881'
_refine_ls_abs_structure_Flack 0.027(19)
_refine_ls_extinction_method none
_refine_ls_goodness_of_fit_ref 1.059
_refine_ls_hydrogen_treatment constr
_refine_ls_matrix_type full
_refine_ls_number_parameters 204
_refine_ls_number_reflns 4045
_refine_ls_number_restraints 0
_refine_ls_restrained_S_all 1.059
_refine_ls_R_factor_all 0.0308
_refine_ls_R_factor_gt 0.0290
_refine_ls_shift/su_max 0.001
_refine_ls_shift/su_mean 0.000
_refine_ls_structure_factor_coef Fsqd
_refine_ls_weighting_details 'calc w=1/[\s^2^(Fo^2^)+(0.0323P)^2^+0.1980P] where P=(Fo^2^+2Fc^2^)/3'
_refine_ls_weighting_scheme calc
_refine_ls_wR_factor_gt 0.0670
_refine_ls_wR_factor_ref 0.0678
_reflns_number_gt 3881
_reflns_number_total 4045
_reflns_threshold_expression >2sigma(I)
_cod_data_source_file om4006033_si_002.cif
_cod_data_source_block 1
_cod_depositor_comments
;
The following automatic conversions were performed:

'_symmetry_cell_setting' value 'Orthorhombic' changed to
'orthorhombic' according to
/home/saulius/struct/CIF-dictionaries/cif_core.dic dictionary named
'cif_core.dic' version 2.4.2 from
2011-04-26.

'_exptl_absorpt_correction_type' value 'Empirical'
changed to 'empirical' according to
/home/saulius/struct/CIF-dictionaries/cif_core.dic dictionary named
'cif_core.dic' version 2.4.2 from 2011-04-26.

Automatic conversion script
Id: cif_fix_values 1891 2012-01-12 08:04:46Z andrius 

The following automatic conversions were performed:

'_exptl_crystal_density_meas' value 'not measured' was changed to '?'
- the value is perceived as not measured.

Automatic conversion script
Id: cif_fix_values 3008 2015-01-20 13:52:24Z robertas 
;
_cod_original_cell_volume 1764.7(4)
_cod_original_sg_symbol_H-M P2(1)2(1)2(1)
_cod_database_code 4081185

loop_
_symmetry_equiv_pos_as_xyz
'x, y, z'
'-x+1/2, -y, z+1/2'
'-x, y+1/2, -z+1/2'
'x+1/2, -y+1/2, -z'

loop_
_atom_site_label
_atom_site_type_symbol
_atom_site_fract_x
_atom_site_fract_y
_atom_site_fract_z
_atom_site_U_iso_or_equiv
_atom_site_adp_type
_atom_site_occupancy
_atom_site_symmetry_multiplicity
_atom_site_calc_flag
_atom_site_refinement_flags
Cr1 Cr 0.82254(4) 0.57348(3) 0.64555(2) 0.01775(9) Uani 1 1 d .
Cl1 Cl 0.86168(7) 0.72579(5) 0.57215(4) 0.03103(15) Uani 1 1 d .
Cl2 Cl 0.59209(7) 0.54102(5) 0.59010(4) 0.03264(15) Uani 1 1 d .
Cl3 Cl 0.92654(7) 0.47591(5) 0.53115(4) 0.02626(14) Uani 1 1 d .
N1 N 0.7342(2) 0.65035(16) 0.75810(13) 0.0218(4) Uani 1 1 d .
N2 N 0.7992(2) 0.63912(14) 0.84143(12) 0.0199(4) Uani 1 1 d .
N3 N 1.0178(2) 0.58664(15) 0.71696(11) 0.0172(4) Uani 1 1 d .
N4 N 1.0229(2) 0.55878(14) 0.80727(12) 0.0182(4) Uani 1 1 d .
S1 S 0.79771(7) 0.40772(4) 0.72850(4) 0.02302(13) Uani 1 1 d .
C1 C 0.6512(3) 0.73551(19) 0.76536(16) 0.0252(5) Uani 1 1 d .
C2 C 0.6640(3) 0.77596(18) 0.85251(17) 0.0281(5) Uani 1 1 d .
H2 H 0.6162 0.8347 0.8750 0.034 Uiso 1 1 calc R
C3 C 0.7585(3) 0.71483(18) 0.89913(16) 0.0243(5) Uani 1 1 d .
C4 C 0.5609(3) 0.7787(2) 0.69066(18) 0.0340(6) Uani 1 1 d .
H4A H 0.5587 0.7302 0.6406 0.051 Uiso 1 1 calc R
H4B H 0.6021 0.8436 0.6704 0.051 Uiso 1 1 calc R
H4C H 0.4631 0.7902 0.7124 0.051 Uiso 1 1 calc R
C5 C 0.8190(3) 0.7248(2) 0.99276(16) 0.0320(6) Uani 1 1 d .
H5A H 0.8245 0.6570 1.0206 0.048 Uiso 1 1 calc R
H5B H 0.7565 0.7690 1.0286 0.048 Uiso 1 1 calc R
H5C H 0.9151 0.7548 0.9897 0.048 Uiso 1 1 calc R
C6 C 1.1569(2) 0.60048(17) 0.69298(16) 0.0202(5) Uani 1 1 d .
C7 C 1.2481(3) 0.5783(2) 0.76570(16) 0.0263(5) Uani 1 1 d .
H7 H 1.3498 0.5805 0.7654 0.032 Uiso 1 1 calc R
C8 C 1.1616(3) 0.55289(17) 0.83742(15) 0.0220(5) Uani 1 1 d .
C9 C 1.2022(3) 0.63865(19) 0.60194(16) 0.0257(5) Uani 1 1 d .
H9A H 1.1399 0.6089 0.5559 0.039 Uiso 1 1 calc R
H9B H 1.3018 0.6185 0.5905 0.039 Uiso 1 1 calc R
H9C H 1.1945 0.7134 0.6002 0.039 Uiso 1 1 calc R
C10 C 1.1976(3) 0.5174(2) 0.93055(17) 0.0304(6) Uani 1 1 d .
H10A H 1.1460 0.5594 0.9743 0.046 Uiso 1 1 calc R
H10B H 1.3011 0.5240 0.9405 0.046 Uiso 1 1 calc R
H10C H 1.1694 0.4457 0.9375 0.046 Uiso 1 1 calc R
C11 C 0.8126(3) 0.44794(17) 0.84560(15) 0.0239(5) Uani 1 1 d .
H11A H 0.7149 0.4533 0.8712 0.029 Uiso 1 1 calc R
H11B H 0.8643 0.3942 0.8794 0.029 Uiso 1 1 calc R
C12 C 0.8898(2) 0.54977(16) 0.85938(15) 0.0195(5) Uani 1 1 d .
H12 H 0.9174 0.5531 0.9241 0.023 Uiso 1 1 calc R
C13 C 0.9666(3) 0.33892(19) 0.71523(17) 0.0307(6) Uani 1 1 d .
H13A H 1.0454 0.3881 0.7096 0.046 Uiso 1 1 calc R
H13B H 0.9622 0.2964 0.6612 0.046 Uiso 1 1 calc R
H13C H 0.9828 0.2953 0.7677 0.046 Uiso 1 1 calc R

loop_
_atom_site_aniso_label
_atom_site_aniso_U_11
_atom_site_aniso_U_22
_atom_site_aniso_U_33
_atom_site_aniso_U_23
_atom_site_aniso_U_13
_atom_site_aniso_U_12
Cr1 0.01736(17) 0.02134(17) 0.01454(16) -0.00143(14) -0.00152(14) 0.00270(14)
Cl1 0.0383(4) 0.0287(3) 0.0261(3) 0.0093(2) -0.0009(3) 0.0070(3)
Cl2 0.0218(3) 0.0441(4) 0.0320(3) -0.0126(3) -0.0086(3) 0.0055(3)
Cl3 0.0263(3) 0.0323(3) 0.0202(3) -0.0068(2) 0.0020(2) 0.0029(2)
N1 0.0200(10) 0.0267(11) 0.0188(10) -0.0014(8) -0.0019(8) 0.0051(8)
N2 0.0211(10) 0.0235(9) 0.0153(9) -0.0001(7) 0.0005(8) 0.0020(8)
N3 0.0188(9) 0.0205(9) 0.0123(8) 0.0013(7) 0.0009(7) 0.0014(8)
N4 0.0182(9) 0.0219(10) 0.0145(9) 0.0014(7) 0.0007(8) -0.0010(8)
S1 0.0247(3) 0.0218(3) 0.0226(3) -0.0021(2) 0.0018(2) -0.0031(2)
C1 0.0224(13) 0.0261(12) 0.0273(12) -0.0013(10) 0.0035(10) 0.0040(10)
C2 0.0302(13) 0.0253(12) 0.0289(12) -0.0054(10) 0.0082(12) 0.0038(10)
C3 0.0288(13) 0.0234(12) 0.0207(12) -0.0034(9) 0.0062(10) -0.0036(10)
C4 0.0298(14) 0.0349(14) 0.0375(14) -0.0026(12) -0.0032(12) 0.0146(11)
C5 0.0453(16) 0.0309(13) 0.0198(12) -0.0052(10) 0.0005(12) -0.0038(13)
C6 0.0185(11) 0.0199(11) 0.0221(11) -0.0001(9) 0.0023(9) -0.0005(9)
C7 0.0179(11) 0.0295(13) 0.0314(13) 0.0012(11) -0.0034(10) -0.0012(10)
C8 0.0232(12) 0.0211(11) 0.0216(11) 0.0011(9) -0.0065(9) -0.0007(9)
C9 0.0236(13) 0.0313(13) 0.0223(12) 0.0009(10) 0.0053(10) -0.0018(10)
C10 0.0300(14) 0.0349(14) 0.0262(12) 0.0079(10) -0.0108(11) -0.0033(12)
C11 0.0293(12) 0.0232(11) 0.0193(11) 0.0011(9) 0.0057(10) -0.0027(10)
C12 0.0222(12) 0.0222(11) 0.0139(10) 0.0007(9) 0.0038(9) 0.0000(9)
C13 0.0395(15) 0.0219(12) 0.0306(14) 0.0007(10) 0.0058(12) 0.0108(11)

loop_
_atom_type_symbol
_atom_type_description
_atom_type_scat_dispersion_real
_atom_type_scat_dispersion_imag
_atom_type_scat_source
C C 0.0033 0.0016 'International Tables Vol C Tables 4.2.6.8 and 6.1.1.4'
H H 0.0000 0.0000 'International Tables Vol C Tables 4.2.6.8 and 6.1.1.4'
N N 0.0061 0.0033 'International Tables Vol C Tables 4.2.6.8 and 6.1.1.4'
S S 0.1246 0.1234 'International Tables Vol C Tables 4.2.6.8 and 6.1.1.4'
Cl Cl 0.1484 0.1585 'International Tables Vol C Tables 4.2.6.8 and 6.1.1.4'
Cr Cr 0.3209 0.6236 'International Tables Vol C Tables 4.2.6.8 and 6.1.1.4'

loop_
_geom_angle_atom_site_label_1
_geom_angle_atom_site_label_2
_geom_angle_atom_site_label_3
_geom_angle
N3 Cr1 N1 84.10(7)
N3 Cr1 Cl1 91.87(6)
N1 Cr1 Cl1 91.63(6)
N3 Cr1 Cl3 93.14(5)
N1 Cr1 Cl3 174.38(6)
Cl1 Cr1 Cl3 93.36(3)
N3 Cr1 Cl2 169.15(5)
N1 Cr1 Cl2 90.52(6)
Cl1 Cr1 Cl2 97.71(3)
Cl3 Cr1 Cl2 91.38(3)
N3 Cr1 S1 84.33(5)
N1 Cr1 S1 89.01(6)
Cl1 Cr1 S1 176.07(3)
Cl3 Cr1 S1 85.83(3)
Cl2 Cr1 S1 86.16(3)
C1 N1 N2 105.26(18)
C1 N1 Cr1 132.15(16)
N2 N1 Cr1 119.22(14)
C3 N2 N1 111.48(19)
C3 N2 C12 128.48(19)
N1 N2 C12 119.89(17)
C6 N3 N4 104.89(17)
C6 N3 Cr1 134.44(15)
N4 N3 Cr1 119.55(13)
C8 N4 N3 111.25(18)
C8 N4 C12 128.23(18)
N3 N4 C12 120.21(18)
C13 S1 C11 100.37(13)
C13 S1 Cr1 107.03(9)
C11 S1 Cr1 102.48(7)
N1 C1 C2 109.4(2)
N1 C1 C4 124.5(2)
C2 C1 C4 126.1(2)
C3 C2 C1 107.6(2)
N2 C3 C2 106.2(2)
N2 C3 C5 122.8(2)
C2 C3 C5 130.9(2)
N3 C6 C7 110.3(2)
N3 C6 C9 123.3(2)
C7 C6 C9 126.3(2)
C8 C7 C6 107.1(2)
N4 C8 C7 106.46(19)
N4 C8 C10 122.1(2)
C7 C8 C10 131.3(2)
C12 C11 S1 114.50(16)
N2 C12 N4 109.05(17)
N2 C12 C11 113.44(19)
N4 C12 C11 113.40(18)

loop_
_geom_bond_atom_site_label_1
_geom_bond_atom_site_label_2
_geom_bond_distance
Cr1 N3 2.0959(19)
Cr1 N1 2.102(2)
Cr1 Cl1 2.2784(7)
Cr1 Cl3 2.3175(7)
Cr1 Cl2 2.3183(8)
Cr1 S1 2.4808(7)
N1 C1 1.347(3)
N1 N2 1.377(3)
N2 C3 1.352(3)
N2 C12 1.452(3)
N3 C6 1.344(3)
N3 N4 1.383(2)
N4 C8 1.358(3)
N4 C12 1.454(3)
S1 C13 1.806(3)
S1 C11 1.811(2)
C1 C2 1.394(3)
C1 C4 1.491(3)
C2 C3 1.364(4)
C3 C5 1.497(3)
C6 C7 1.394(3)
C6 C9 1.492(3)
C7 C8 1.367(3)
C8 C10 1.488(3)
C11 C12 1.512(3)
